data_7228495
loop_
_publ_author_name
'Danylyuk, Oksana'

_publ_section_title
;
 Exploring cucurbit[6]uril-peptide interactions in the solid state:
 crystal structure of cucurbit[6]uril complexes with glycyl-containing
 dipeptides
;
_journal_name_full CrystEngComm
_journal_paper_doi 10.1039/C7CE00881C
_journal_year 2017
_chemical_absolute_configuration syn
_chemical_formula_sum 'C47 H50 N26 O30'
_chemical_formula_weight 1459.13
_chemical_name_common 'cucurbit[6]uril/Gly-Phe exclusion complex'
_chemical_name_systematic
;
 ?
;
_space_group_crystal_system monoclinic
_space_group_IT_number 4
_space_group_name_Hall 'P 2yb'
_space_group_name_H-M_alt 'P 1 21 1'
_symmetry_space_group_name_Hall 'P 2yb'
_symmetry_space_group_name_H-M 'P 1 21 1'
_atom_sites_solution_hydrogens geom
_audit_creation_method SHELXL-2013
_audit_update_record
;
2017-05-05 deposited with the CCDC.
2017-06-15 downloaded from the CCDC.
;
_cell_angle_alpha 90
_cell_angle_beta 105.3839(10)
_cell_angle_gamma 90
_cell_formula_units_Z 2
_cell_length_a 12.8276(3)
_cell_length_b 15.6361(4)
_cell_length_c 16.4483(4)
_cell_measurement_reflns_used 6823
_cell_measurement_temperature 100(2)
_cell_measurement_theta_max 27.1
_cell_measurement_theta_min 2.55
_cell_volume 3180.89(14)
_computing_cell_refinement 'Denzo and Scalepak (Otwinowski & Minor, 1997)'
_computing_data_collection 'Collect data collection software (Nonius B.V., 1998)'
_computing_data_reduction 'Denzo and Scalepak (Otwinowski & Minor, 1997)'
_computing_structure_refinement 'SHELXL-2013 (Sheldrick, 2013)'
_computing_structure_solution 'SHELXS-97 (Sheldrick, 1990)'
_diffrn_ambient_temperature 100(2)
_diffrn_detector_area_resol_mean 8.3
_diffrn_measured_fraction_theta_full 0.994
_diffrn_measured_fraction_theta_max 0.994
_diffrn_measurement_device_type KappaApexII
_diffrn_measurement_method '\w scans'
_diffrn_radiation_type MoK\a
_diffrn_radiation_wavelength 0.71073
_diffrn_reflns_av_R_equivalents 0.063
_diffrn_reflns_av_unetI/netI 0.0349
_diffrn_reflns_Laue_measured_fraction_full 0.994
_diffrn_reflns_Laue_measured_fraction_max 0.994
_diffrn_reflns_number 47337
_diffrn_reflns_point_group_measured_fraction_full 0.988
_diffrn_reflns_point_group_measured_fraction_max 0.970
_diffrn_reflns_theta_full 25.242
_diffrn_reflns_theta_max 28.277
_diffrn_reflns_theta_min 2.569
_diffrn_source 'fine-focus sealed tube'
_exptl_absorpt_coefficient_mu 0.129
_exptl_absorpt_correction_type none
_exptl_crystal_colour colourless
_exptl_crystal_density_diffrn 1.523
_exptl_crystal_description plate
_exptl_crystal_F_000 1508
_exptl_crystal_size_max 0.400
_exptl_crystal_size_mid 0.250
_exptl_crystal_size_min 0.100
_refine_diff_density_max 1.431
_refine_diff_density_min -0.423
_refine_diff_density_rms 0.107
_refine_ls_abs_structure_details
;
 Flack x determined using 5940 quotients [(I+)-(I-)]/[(I+)+(I-)]
 (Parsons and Flack (2004), Acta Cryst. A60, s61).
;
_refine_ls_abs_structure_Flack 0.0(5)
_refine_ls_extinction_method none
_refine_ls_goodness_of_fit_ref 1.088
_refine_ls_hydrogen_treatment constr
_refine_ls_matrix_type full
_refine_ls_number_parameters 929
_refine_ls_number_reflns 15276
_refine_ls_number_restraints 1
_refine_ls_restrained_S_all 1.088
_refine_ls_R_factor_all 0.0936
_refine_ls_R_factor_gt 0.0827
_refine_ls_shift/su_max 0.002
_refine_ls_shift/su_mean 0.000
_refine_ls_structure_factor_coef Fsqd
_refine_ls_weighting_details 'w=1/[\s^2^(Fo^2^)+(0.0965P)^2^+9.3731P] where P=(Fo^2^+2Fc^2^)/3'
_refine_ls_weighting_scheme calc
_refine_ls_wR_factor_gt 0.2047
_refine_ls_wR_factor_ref 0.2127
_reflns_Friedel_coverage 0.885
_reflns_Friedel_fraction_full 0.980
_reflns_Friedel_fraction_max 0.944
_reflns_number_gt 13884
_reflns_number_total 15276
_reflns_threshold_expression 'I > 2\s(I)'
_cod_data_source_file c7ce00881c1.cif
_cod_data_source_block q6_glyphe2
_cod_original_cell_volume 3180.91(14)
_cod_database_code 7228495
_shelx_space_group_comment
;
The symmetry employed for this shelxl refinement is uniquely defined
by the following loop, which should always be used as a source of
symmetry information in preference to the above space-group names.
They are only intended as comments.
;
_shelx_estimated_absorpt_t_min 0.950
_shelx_estimated_absorpt_t_max 0.987
_shelxl_version_number 2013-3

loop_
_space_group_symop_operation_xyz
'x, y, z'
'-x, y+1/2, -z'

loop_
_atom_site_label
_atom_site_type_symbol
_atom_site_fract_x
_atom_site_fract_y
_atom_site_fract_z
_atom_site_U_iso_or_equiv
_atom_site_adp_type
_atom_site_occupancy
_atom_site_site_symmetry_order
_atom_site_calc_flag
_atom_site_refinement_flags_posn
_atom_site_refinement_flags_adp
O4 O 0.4046(4) 0.5589(3) 0.8202(3) 0.0201(9) Uani 1 1 d . .
O8 O 1.0764(3) 0.6858(3) 1.0945(3) 0.0177(8) Uani 1 1 d . .
O2 O 0.8151(3) 0.3783(3) 0.9375(3) 0.0190(8) Uani 1 1 d . .
O3 O 0.5724(4) 0.4457(3) 0.9775(3) 0.0187(8) Uani 1 1 d . .
O10 O 0.6431(4) 0.8912(3) 0.9636(3) 0.0191(8) Uani 1 1 d . .
O7 O 1.1760(3) 0.7118(3) 0.9276(3) 0.0195(8) Uani 1 1 d . .
O9 O 0.8099(4) 0.7782(3) 1.1245(3) 0.0181(8) Uani 1 1 d . .
O6 O 0.7530(4) 0.5159(3) 0.6164(3) 0.0240(9) Uani 1 1 d . .
N17 N 0.8028(4) 0.6306(3) 1.1368(3) 0.0140(9) Uani 1 1 d . .
N14 N 1.1688(4) 0.5639(3) 0.9352(3) 0.0163(9) Uani 1 1 d . .
N15 N 1.0984(4) 0.5457(3) 1.0588(3) 0.0161(9) Uani 1 1 d . .
O11 O 0.7226(4) 0.9302(3) 0.7958(3) 0.0226(9) Uani 1 1 d . .
N9 N 0.4810(4) 0.7304(3) 0.6831(3) 0.0183(10) Uani 1 1 d . .
O1 O 0.9064(4) 0.4044(3) 0.7629(3) 0.0211(9) Uani 1 1 d . .
N3 N 0.9911(4) 0.4232(3) 0.9939(3) 0.0165(9) Uani 1 1 d . .
N8 N 0.4106(4) 0.7056(3) 0.8036(3) 0.0175(10) Uani 1 1 d . .
N6 N 0.5571(4) 0.5764(3) 1.0407(3) 0.0150(9) Uani 1 1 d . .
N5 N 0.7034(4) 0.4959(3) 1.0932(3) 0.0150(9) Uani 1 1 d . .
C16 C 0.9718(5) 0.4813(3) 1.1199(3) 0.0139(10) Uani 1 1 d . .
H16 H 0.9902 0.4527 1.1763 0.017 Uiso 1 1 calc R U
N21 N 0.5541(4) 0.8720(3) 0.7347(3) 0.0196(10) Uani 1 1 d . .
N7 N 0.4244(4) 0.6533(3) 0.9320(3) 0.0156(9) Uani 1 1 d . .
N1 N 1.0358(4) 0.4981(3) 0.7423(3) 0.0191(10) Uani 1 1 d . .
N20 N 0.4946(4) 0.8413(3) 0.8611(3) 0.0185(10) Uani 1 1 d . .
C2X C 0.5489(5) 0.4138(4) 0.7380(4) 0.0210(12) Uani 1 1 d . .
N18 N 0.6492(4) 0.7057(3) 1.1090(3) 0.0143(9) Uani 1 1 d . .
O3X O 0.2173(4) 0.3784(4) 0.5393(3) 0.0347(12) Uani 1 1 d . .
O2X O 0.2490(4) 0.4857(3) 0.6343(3) 0.0305(11) Uani 1 1 d . .
N12 N 0.9164(4) 0.5845(3) 0.6321(3) 0.0170(9) Uani 1 1 d . .
N23 N 0.8592(4) 0.7842(3) 0.6631(3) 0.0195(10) Uani 1 1 d . .
N2 N 1.0556(4) 0.4433(3) 0.8696(3) 0.0159(9) Uani 1 1 d . .
N24 N 1.0133(4) 0.7105(3) 0.7014(3) 0.0183(10) Uani 1 1 d . .
C30 C 0.5769(4) 0.7772(3) 1.0778(3) 0.0143(10) Uani 1 1 d . .
H30A H 0.5146 0.7741 1.1027 0.017 Uiso 1 1 calc R U
H30B H 0.6157 0.8314 1.0967 0.017 Uiso 1 1 calc R U
N16 N 0.9752(4) 0.5744(3) 1.1273(3) 0.0141(9) Uani 1 1 d . .
C9 C 0.5289(5) 0.6729(4) 0.6427(4) 0.0180(11) Uani 1 1 d . .
N10 N 0.5962(4) 0.7163(3) 0.6050(3) 0.0188(10) Uani 1 1 d . .
O12 O 0.9835(4) 0.8165(3) 0.7903(3) 0.0236(9) Uani 1 1 d . .
N13 N 1.1359(4) 0.6240(3) 0.8091(3) 0.0190(10) Uani 1 1 d . .
C6 C 0.4446(5) 0.5903(4) 0.9993(4) 0.0174(11) Uani 1 1 d . .
H6A H 0.4074 0.6089 1.0419 0.021 Uiso 1 1 calc R U
H6B H 0.4120 0.5353 0.9756 0.021 Uiso 1 1 calc R U
O1X O 0.5979(4) 0.3484(3) 0.7267(3) 0.0336(11) Uani 1 1 d . .
C22 C 0.5937(5) 0.8071(4) 0.6183(4) 0.0165(11) Uani 1 1 d . .
H22 H 0.5777 0.8394 0.5639 0.020 Uiso 1 1 calc R U
C24 C 0.9564(5) 0.6706(4) 0.6231(4) 0.0174(11) Uani 1 1 d . .
H24 H 0.9995 0.6724 0.5806 0.021 Uiso 1 1 calc R U
C34 C 0.7909(5) 0.8583(4) 0.6580(4) 0.0179(11) Uani 1 1 d . .
H34A H 0.7741 0.8815 0.6000 0.021 Uiso 1 1 calc R U
H34B H 0.8311 0.9028 0.6967 0.021 Uiso 1 1 calc R U
C29 C 0.7590(4) 0.7122(3) 1.1233(3) 0.0120(10) Uani 1 1 d . .
C21 C 0.5027(5) 0.8186(4) 0.6636(4) 0.0163(11) Uani 1 1 d . .
H21 H 0.4373 0.8467 0.6262 0.020 Uiso 1 1 calc R U
C19 C 0.4302(5) 0.7445(3) 0.9456(4) 0.0143(10) Uani 1 1 d . .
H19 H 0.3751 0.7644 0.9745 0.017 Uiso 1 1 calc R U
N22 N 0.6897(4) 0.8408(3) 0.6795(3) 0.0199(10) Uani 1 1 d . .
C28 C 0.9176(5) 0.6207(4) 1.1771(3) 0.0154(10) Uani 1 1 d . .
H28A H 0.9505 0.6781 1.1897 0.018 Uiso 1 1 calc R U
H28B H 0.9265 0.5905 1.2314 0.018 Uiso 1 1 calc R U
O5 O 0.5136(4) 0.5951(3) 0.6398(3) 0.0271(10) Uani 1 1 d . .
N4 N 0.8711(4) 0.4491(3) 1.0651(3) 0.0150(9) Uani 1 1 d . .
C35 C 0.9534(5) 0.7745(4) 0.7246(4) 0.0184(11) Uani 1 1 d . .
C15 C 1.0563(5) 0.4616(3) 1.0703(4) 0.0150(10) Uani 1 1 d . .
H15 H 1.1143 0.4220 1.1020 0.018 Uiso 1 1 calc R U
C27 C 1.0514(5) 0.6088(3) 1.0930(4) 0.0141(10) Uani 1 1 d . .
C23 C 0.8500(5) 0.7233(4) 0.5937(4) 0.0176(11) Uani 1 1 d . .
H23 H 0.8437 0.7527 0.5386 0.021 Uiso 1 1 calc R U
N19 N 0.5371(4) 0.7779(3) 0.9865(3) 0.0149(9) Uani 1 1 d . .
C11 C 0.8079(5) 0.5805(4) 0.6135(4) 0.0202(12) Uani 1 1 d . .
C5 C 0.6077(5) 0.5006(4) 1.0309(4) 0.0152(10) Uani 1 1 d . .
C4X C 0.2708(5) 0.4159(5) 0.6054(4) 0.0248(13) Uani 1 1 d . .
C36 C 1.1240(5) 0.6917(4) 0.7468(4) 0.0190(11) Uani 1 1 d . .
H36A H 1.1576 0.7444 0.7756 0.023 Uiso 1 1 calc R U
H36B H 1.1645 0.6754 0.7056 0.023 Uiso 1 1 calc R U
C18 C 0.6134(5) 0.6195(3) 1.1186(3) 0.0135(10) Uani 1 1 d . .
H18 H 0.5707 0.6169 1.1613 0.016 Uiso 1 1 calc R U
C25 C 1.1607(5) 0.6411(3) 0.8943(4) 0.0156(10) Uani 1 1 d . .
C31 C 0.5671(5) 0.8423(4) 0.9402(4) 0.0153(10) Uani 1 1 d . .
C8 C 0.3877(5) 0.7071(4) 0.7129(4) 0.0187(11) Uani 1 1 d . .
H8A H 0.3287 0.7485 0.6903 0.022 Uiso 1 1 calc R U
H8B H 0.3619 0.6499 0.6906 0.022 Uiso 1 1 calc R U
C32 C 0.4985(5) 0.9030(4) 0.7956(4) 0.0181(11) Uani 1 1 d . .
H32A H 0.5355 0.9554 0.8227 0.022 Uiso 1 1 calc R U
H32B H 0.4237 0.9190 0.7652 0.022 Uiso 1 1 calc R U
C17 C 0.7214(4) 0.5689(3) 1.1487(4) 0.0143(10) Uani 1 1 d . .
H17 H 0.7354 0.5513 1.2091 0.017 Uiso 1 1 calc R U
C3 C 0.8855(5) 0.4127(3) 0.9926(4) 0.0156(10) Uani 1 1 d . .
C14 C 1.1554(5) 0.4908(4) 0.8787(4) 0.0165(11) Uani 1 1 d . .
H14 H 1.2201 0.4526 0.8926 0.020 Uiso 1 1 calc R U
C4 C 0.7804(5) 0.4264(3) 1.0975(4) 0.0152(10) Uani 1 1 d . .
H4A H 0.8080 0.4082 1.1570 0.018 Uiso 1 1 calc R U
H4B H 0.7422 0.3771 1.0651 0.018 Uiso 1 1 calc R U
C26 C 1.1921(4) 0.5581(4) 1.0265(4) 0.0159(11) Uani 1 1 d . .
H26A H 1.2428 0.5101 1.0459 0.019 Uiso 1 1 calc R U
H26B H 1.2292 0.6113 1.0513 0.019 Uiso 1 1 calc R U
N11 N 0.7655(4) 0.6603(3) 0.5883(3) 0.0193(10) Uani 1 1 d . .
C1 C 0.9914(5) 0.4445(4) 0.7897(4) 0.0190(11) Uani 1 1 d . .
N1X N 0.7265(5) 0.4832(4) 0.7914(4) 0.0299(12) Uani 1 1 d . .
H1X1 H 0.7284 0.4953 0.7377 0.045 Uiso 1 1 calc R U
H1X2 H 0.7567 0.4309 0.8065 0.045 Uiso 1 1 calc R U
H1X3 H 0.7644 0.5237 0.8270 0.045 Uiso 1 1 calc R U
C7 C 0.4139(4) 0.6316(4) 0.8486(4) 0.0146(10) Uani 1 1 d . .
C33 C 0.6613(5) 0.8848(4) 0.7430(4) 0.0164(11) Uani 1 1 d . .
C3X C 0.3715(6) 0.3676(4) 0.6570(4) 0.0226(12) Uani 1 1 d . .
H3X H 0.4075 0.3383 0.6177 0.027 Uiso 1 1 calc R U
N2X N 0.4460(4) 0.4287(4) 0.7084(3) 0.0226(11) Uani 1 1 d . .
H2X H 0.4203 0.4780 0.7200 0.027 Uiso 1 1 calc R U
C13 C 1.1382(5) 0.5335(4) 0.7907(4) 0.0162(11) Uani 1 1 d . .
H13 H 1.1983 0.5192 0.7647 0.019 Uiso 1 1 calc R U
C1X C 0.6136(5) 0.4827(5) 0.7963(4) 0.0248(13) Uani 1 1 d . .
H1X H 0.5806 0.5395 0.7796 0.030 Uiso 1 1 calc R U
H2X2 H 0.6116 0.4714 0.8551 0.030 Uiso 1 1 calc R U
C12 C 0.9878(5) 0.5103(4) 0.6533(4) 0.0182(11) Uani 1 1 d . .
H12A H 0.9461 0.4584 0.6305 0.022 Uiso 1 1 calc R U
H12B H 1.0465 0.5164 0.6249 0.022 Uiso 1 1 calc R U
C2 C 1.0393(5) 0.3837(3) 0.9328(3) 0.0147(10) Uani 1 1 d . .
H2A H 0.9920 0.3366 0.9042 0.018 Uiso 1 1 calc R U
H2B H 1.1098 0.3586 0.9628 0.018 Uiso 1 1 calc R U
C20 C 0.4082(5) 0.7821(4) 0.8544(4) 0.0151(10) Uani 1 1 d . .
H20 H 0.3363 0.8112 0.8369 0.018 Uiso 1 1 calc R U
C10 C 0.6522(5) 0.6763(4) 0.5501(4) 0.0161(11) Uani 1 1 d . .
H10A H 0.6453 0.7132 0.5000 0.019 Uiso 1 1 calc R U
H10B H 0.6163 0.6212 0.5302 0.019 Uiso 1 1 calc R U
C5X C 0.3403(7) 0.3004(5) 0.7155(4) 0.0315(15) Uani 1 1 d . .
H5X1 H 0.4072 0.2801 0.7562 0.038 Uiso 1 1 calc R U
H5X2 H 0.2954 0.3287 0.7482 0.038 Uiso 1 1 calc R U
C6X C 0.2799(7) 0.2244(6) 0.6714(4) 0.0383(19) Uani 1 1 d . .
C7X C 0.1692(8) 0.2236(9) 0.6465(6) 0.061(3) Uani 1 1 d . .
H7X H 0.1292 0.2715 0.6573 0.073 Uiso 1 1 calc R U
C8X C 0.1143(11) 0.1496(9) 0.6040(6) 0.067(4) Uani 1 1 d . .
H8X H 0.0375 0.1481 0.5866 0.081 Uiso 1 1 calc R U
C9X C 0.1727(14) 0.0814(11) 0.5887(7) 0.085(5) Uani 1 1 d . .
H9X H 0.1356 0.0333 0.5595 0.102 Uiso 1 1 calc R U
C10X C 0.2845(13) 0.0804(7) 0.6144(6) 0.070(4) Uani 1 1 d . .
H10X H 0.3243 0.0320 0.6046 0.084 Uiso 1 1 calc R U
C11X C 0.3373(9) 0.1536(6) 0.6555(5) 0.046(2) Uani 1 1 d . .
H11X H 0.4141 0.1547 0.6729 0.055 Uiso 1 1 calc R U
O1W O 0.9421(4) 0.7377(3) 0.9311(3) 0.0312(11) Uani 1 1 d . .
O2W O 0.6689(4) 0.2401(3) 0.8686(3) 0.0283(10) Uani 1 1 d . .
O3W O 0.6117(5) 1.0886(4) 0.7853(3) 0.0365(12) Uani 1 1 d . .
O4W O 0.4939(5) 0.4735(3) 0.5094(4) 0.0387(13) Uani 1 1 d . .
O5W O 0.7866(4) 0.3909(3) 1.3010(4) 0.0345(12) Uani 1 1 d . .
O6W O 0.1598(5) 0.6168(4) 0.5347(4) 0.0418(13) Uani 1 1 d . .
O7W O 0.6196(5) 1.0787(4) 0.6169(4) 0.0446(14) Uani 1 1 d . .
O8W O 1.1593(5) 0.5951(4) 1.3645(4) 0.0443(14) Uani 1 1 d . .
O9W O 1.0005(5) 0.9707(4) 0.6691(4) 0.0403(13) Uani 1 1 d . .
O10W O 0.5738(5) 0.2529(4) 0.5806(4) 0.0408(13) Uani 1 1 d . .
O11W O 0.8404(6) 0.2352(4) 0.7327(4) 0.0437(14) Uani 1 1 d . .
O12W O 0.0027(5) 0.4062(4) 0.4848(4) 0.0429(14) Uani 1 1 d . .
O13W O 0.6884(5) 0.3708(4) 0.5198(4) 0.0448(14) Uani 1 1 d . .
O14W O 0.1704(5) 0.7888(4) 0.5567(4) 0.0432(14) Uani 1 1 d . .
O15W O 0.8044(7) 0.6040(5) 0.9180(5) 0.063(2) Uani 1 1 d . .

loop_
_atom_site_aniso_label
_atom_site_aniso_U_11
_atom_site_aniso_U_22
_atom_site_aniso_U_33
_atom_site_aniso_U_23
_atom_site_aniso_U_13
_atom_site_aniso_U_12
O4 0.025(2) 0.0117(19) 0.025(2) -0.0045(16) 0.0094(17) -0.0025(16)
O8 0.023(2) 0.0086(18) 0.023(2) -0.0014(15) 0.0082(17) -0.0026(15)
O2 0.020(2) 0.0138(19) 0.022(2) -0.0039(16) 0.0044(16) -0.0035(16)
O3 0.024(2) 0.0117(18) 0.021(2) -0.0049(15) 0.0062(17) -0.0038(16)
O10 0.024(2) 0.0143(19) 0.0189(19) -0.0025(15) 0.0061(16) -0.0048(16)
O7 0.020(2) 0.0121(19) 0.026(2) -0.0037(16) 0.0065(17) -0.0013(16)
O9 0.020(2) 0.0132(19) 0.023(2) -0.0011(16) 0.0080(16) -0.0032(16)
O6 0.027(2) 0.015(2) 0.030(2) 0.0000(17) 0.0065(19) -0.0049(17)
N17 0.018(2) 0.007(2) 0.018(2) -0.0020(17) 0.0082(18) 0.0006(17)
N14 0.020(2) 0.009(2) 0.020(2) -0.0024(17) 0.0065(19) -0.0021(18)
N15 0.020(2) 0.014(2) 0.017(2) -0.0001(18) 0.0095(19) -0.0007(18)
O11 0.027(2) 0.018(2) 0.021(2) -0.0017(16) 0.0034(17) -0.0046(17)
N9 0.021(2) 0.015(2) 0.021(2) -0.0017(18) 0.0080(19) -0.0045(19)
O1 0.020(2) 0.021(2) 0.023(2) -0.0026(17) 0.0062(17) -0.0063(17)
N3 0.016(2) 0.017(2) 0.016(2) -0.0052(18) 0.0037(18) 0.0016(18)
N8 0.025(3) 0.011(2) 0.016(2) -0.0046(18) 0.0057(19) -0.0015(19)
N6 0.020(2) 0.007(2) 0.021(2) -0.0035(17) 0.0090(19) -0.0030(17)
N5 0.014(2) 0.009(2) 0.022(2) -0.0039(18) 0.0051(18) -0.0003(17)
C16 0.019(3) 0.008(2) 0.016(2) 0.0014(19) 0.007(2) 0.0021(19)
N21 0.024(3) 0.017(2) 0.018(2) -0.0044(19) 0.006(2) -0.0029(19)
N7 0.018(2) 0.010(2) 0.019(2) -0.0012(17) 0.0054(19) -0.0026(17)
N1 0.022(3) 0.018(2) 0.017(2) 0.0005(19) 0.0048(19) -0.007(2)
N20 0.025(3) 0.016(2) 0.016(2) -0.0004(18) 0.0060(19) -0.001(2)
C2X 0.029(3) 0.015(3) 0.020(3) -0.001(2) 0.007(2) -0.005(2)
N18 0.021(2) 0.0051(19) 0.017(2) -0.0024(16) 0.0054(18) 0.0005(17)
O3X 0.036(3) 0.041(3) 0.022(2) -0.006(2) 0.000(2) 0.002(2)
O2X 0.033(3) 0.033(3) 0.024(2) -0.006(2) 0.0046(19) 0.009(2)
N12 0.021(2) 0.013(2) 0.018(2) -0.0027(18) 0.0066(19) 0.0011(19)
N23 0.022(3) 0.015(2) 0.022(2) -0.0030(19) 0.007(2) 0.0015(19)
N2 0.022(2) 0.009(2) 0.019(2) 0.0001(17) 0.0080(19) -0.0018(18)
N24 0.017(2) 0.018(2) 0.020(2) -0.0015(19) 0.0046(19) 0.0010(19)
C30 0.014(3) 0.012(2) 0.016(2) 0.0009(19) 0.002(2) 0.000(2)
N16 0.015(2) 0.010(2) 0.018(2) -0.0003(17) 0.0055(18) -0.0009(17)
C9 0.021(3) 0.016(3) 0.016(3) 0.000(2) 0.003(2) -0.002(2)
N10 0.024(3) 0.016(2) 0.018(2) -0.0009(18) 0.0088(19) -0.001(2)
O12 0.027(2) 0.019(2) 0.023(2) -0.0013(17) 0.0012(18) 0.0015(17)
N13 0.025(3) 0.012(2) 0.022(2) 0.0001(19) 0.008(2) 0.0017(19)
C6 0.021(3) 0.008(2) 0.025(3) 0.002(2) 0.010(2) -0.001(2)
O1X 0.036(3) 0.028(3) 0.036(3) -0.001(2) 0.009(2) 0.010(2)
C22 0.021(3) 0.013(3) 0.014(2) -0.001(2) 0.003(2) -0.001(2)
C24 0.017(3) 0.020(3) 0.016(3) 0.000(2) 0.005(2) -0.004(2)
C34 0.024(3) 0.012(2) 0.022(3) 0.001(2) 0.012(2) 0.000(2)
C29 0.016(2) 0.008(2) 0.013(2) 0.0014(18) 0.0070(19) 0.0007(19)
C21 0.019(3) 0.016(3) 0.014(2) 0.001(2) 0.003(2) -0.001(2)
C19 0.018(3) 0.010(2) 0.017(2) 0.0005(19) 0.007(2) 0.002(2)
N22 0.018(2) 0.019(2) 0.023(3) -0.002(2) 0.007(2) -0.002(2)
C28 0.018(3) 0.015(3) 0.015(2) -0.001(2) 0.008(2) -0.001(2)
O5 0.040(3) 0.018(2) 0.028(2) -0.0053(18) 0.019(2) -0.0021(19)
N4 0.017(2) 0.012(2) 0.018(2) -0.0050(17) 0.0079(18) -0.0022(17)
C35 0.022(3) 0.008(2) 0.026(3) -0.001(2) 0.007(2) -0.004(2)
C15 0.017(3) 0.009(2) 0.019(3) 0.0001(19) 0.004(2) 0.0024(19)
C27 0.014(3) 0.012(2) 0.017(2) -0.0008(19) 0.004(2) 0.0012(19)
C23 0.021(3) 0.016(3) 0.017(3) -0.001(2) 0.007(2) -0.002(2)
N19 0.016(2) 0.013(2) 0.017(2) 0.0006(17) 0.0076(18) 0.0019(17)
C11 0.028(3) 0.020(3) 0.014(3) -0.001(2) 0.008(2) -0.001(2)
C5 0.018(3) 0.010(2) 0.020(3) -0.002(2) 0.009(2) -0.005(2)
C4X 0.026(3) 0.027(3) 0.022(3) -0.002(2) 0.007(2) -0.004(3)
C36 0.017(3) 0.018(3) 0.022(3) 0.000(2) 0.005(2) -0.002(2)
C18 0.018(3) 0.008(2) 0.014(2) -0.0021(19) 0.005(2) -0.0042(19)
C25 0.016(3) 0.010(2) 0.023(3) -0.002(2) 0.008(2) -0.004(2)
C31 0.019(3) 0.012(2) 0.018(3) -0.001(2) 0.009(2) 0.002(2)
C8 0.020(3) 0.019(3) 0.016(3) -0.003(2) 0.003(2) -0.006(2)
C32 0.027(3) 0.010(2) 0.018(3) -0.001(2) 0.008(2) 0.000(2)
C17 0.013(2) 0.012(2) 0.018(3) -0.0015(19) 0.004(2) 0.000(2)
C3 0.019(3) 0.007(2) 0.019(3) -0.0008(19) 0.002(2) 0.004(2)
C14 0.012(3) 0.019(3) 0.019(3) -0.005(2) 0.004(2) 0.002(2)
C4 0.017(3) 0.008(2) 0.023(3) -0.0007(19) 0.009(2) -0.0008(19)
C26 0.011(2) 0.017(3) 0.019(3) -0.001(2) 0.004(2) -0.003(2)
N11 0.027(3) 0.012(2) 0.020(2) -0.0032(18) 0.010(2) -0.0042(19)
C1 0.019(3) 0.015(3) 0.024(3) -0.001(2) 0.008(2) 0.002(2)
N1X 0.022(3) 0.035(3) 0.032(3) -0.003(3) 0.005(2) -0.002(2)
C7 0.010(2) 0.015(2) 0.018(2) 0.000(2) 0.003(2) 0.001(2)
C33 0.021(3) 0.009(2) 0.018(3) -0.0012(19) 0.002(2) 0.001(2)
C3X 0.032(3) 0.018(3) 0.019(3) -0.005(2) 0.009(2) -0.006(2)
N2X 0.027(3) 0.018(3) 0.021(2) -0.004(2) 0.004(2) -0.001(2)
C13 0.015(3) 0.013(2) 0.023(3) -0.003(2) 0.009(2) 0.000(2)
C1X 0.022(3) 0.027(3) 0.024(3) 0.002(3) 0.003(2) -0.002(3)
C12 0.021(3) 0.016(3) 0.016(3) -0.001(2) 0.004(2) 0.003(2)
C2 0.020(3) 0.009(2) 0.018(2) -0.0027(19) 0.010(2) 0.002(2)
C20 0.019(3) 0.012(2) 0.016(2) -0.0013(19) 0.007(2) 0.002(2)
C10 0.019(3) 0.015(2) 0.015(2) -0.003(2) 0.004(2) -0.003(2)
C5X 0.045(4) 0.033(4) 0.018(3) 0.004(3) 0.010(3) -0.009(3)
C6X 0.050(5) 0.046(5) 0.016(3) 0.010(3) 0.004(3) -0.023(4)
C7X 0.050(5) 0.100(9) 0.029(4) 0.027(5) 0.003(4) -0.026(6)
C8X 0.075(7) 0.089(9) 0.029(4) 0.014(5) -0.002(4) -0.061(7)
C9X 0.115(11) 0.105(11) 0.031(5) 0.008(6) 0.015(6) -0.079(10)
C10X 0.138(12) 0.044(5) 0.036(5) -0.006(4) 0.039(6) -0.049(7)
C11X 0.076(6) 0.037(4) 0.027(4) 0.000(3) 0.021(4) -0.018(4)
O1W 0.037(3) 0.031(3) 0.027(2) -0.001(2) 0.010(2) 0.003(2)
O2W 0.029(2) 0.022(2) 0.033(3) 0.0001(19) 0.006(2) -0.0047(19)
O3W 0.045(3) 0.032(3) 0.032(3) 0.003(2) 0.010(2) 0.002(2)
O4W 0.053(3) 0.022(3) 0.036(3) -0.006(2) 0.004(2) 0.003(2)
O5W 0.028(3) 0.021(2) 0.046(3) 0.006(2) -0.005(2) -0.013(2)
O6W 0.049(3) 0.039(3) 0.042(3) -0.001(3) 0.020(3) 0.002(3)
O7W 0.053(4) 0.043(3) 0.037(3) -0.002(3) 0.011(3) -0.004(3)
O8W 0.048(4) 0.047(4) 0.041(3) 0.010(3) 0.016(3) 0.000(3)
O9W 0.047(3) 0.036(3) 0.040(3) 0.006(2) 0.015(3) -0.001(3)
O10W 0.043(3) 0.038(3) 0.040(3) -0.005(2) 0.010(3) 0.004(2)
O11W 0.065(4) 0.027(3) 0.037(3) 0.000(2) 0.010(3) 0.004(3)
O12W 0.045(3) 0.040(3) 0.041(3) 0.003(3) 0.007(3) 0.001(3)
O13W 0.055(4) 0.036(3) 0.044(3) -0.013(3) 0.014(3) -0.006(3)
O14W 0.050(4) 0.040(3) 0.040(3) -0.001(3) 0.012(3) 0.004(3)
O15W 0.069(5) 0.057(5) 0.058(4) -0.010(4) 0.010(4) -0.014(4)

loop_
_atom_type_symbol
_atom_type_description
_atom_type_scat_dispersion_real
_atom_type_scat_dispersion_imag
_atom_type_scat_source
C C 0.0033 0.0016 'International Tables Vol C Tables 4.2.6.8 and 6.1.1.4'
H H 0.0000 0.0000 'International Tables Vol C Tables 4.2.6.8 and 6.1.1.4'
O O 0.0106 0.0060 'International Tables Vol C Tables 4.2.6.8 and 6.1.1.4'
N N 0.0061 0.0033 'International Tables Vol C Tables 4.2.6.8 and 6.1.1.4'

loop_
_geom_angle_atom_site_label_1
_geom_angle_atom_site_label_2
_geom_angle_atom_site_label_3
_geom_angle
C29 N17 C28 119.3(5)
C29 N17 C17 110.6(4)
C28 N17 C17 122.5(5)
C25 N14 C26 122.0(5)
C25 N14 C14 113.3(5)
C26 N14 C14 124.7(5)
C27 N15 C26 123.9(5)
C27 N15 C15 112.5(5)
C26 N15 C15 122.9(5)
C9 N9 C8 121.2(5)
C9 N9 C21 112.3(5)
C8 N9 C21 122.2(5)
C3 N3 C15 114.2(5)
C3 N3 C2 122.9(5)
C15 N3 C2 121.7(5)
C7 N8 C8 122.9(5)
C7 N8 C20 112.6(5)
C8 N8 C20 123.2(5)
C5 N6 C6 121.2(5)
C5 N6 C18 111.2(5)
C6 N6 C18 123.1(5)
C5 N5 C17 112.9(5)
C5 N5 C4 122.3(5)
C17 N5 C4 124.6(5)
N4 C16 N16 113.5(5)
N4 C16 C15 103.6(4)
N16 C16 C15 103.4(4)
N4 C16 H16 111.9
N16 C16 H16 111.9
C15 C16 H16 111.9
C33 N21 C21 113.4(5)
C33 N21 C32 123.2(5)
C21 N21 C32 123.2(5)
C7 N7 C19 112.6(5)
C7 N7 C6 122.6(5)
C19 N7 C6 124.1(5)
C1 N1 C12 122.0(5)
C1 N1 C13 111.9(5)
C12 N1 C13 125.9(5)
C31 N20 C20 113.3(5)
C31 N20 C32 122.7(5)
C20 N20 C32 123.5(5)
O1X C2X N2X 126.5(6)
O1X C2X C1X 117.5(6)
N2X C2X C1X 115.9(6)
C29 N18 C18 113.1(5)
C29 N18 C30 122.3(5)
C18 N18 C30 124.2(5)
C11 N12 C12 124.3(5)
C11 N12 C24 112.9(5)
C12 N12 C24 122.7(5)
C35 N23 C34 122.5(5)
C35 N23 C23 112.2(5)
C34 N23 C23 123.7(5)
C1 N2 C2 122.5(5)
C1 N2 C14 112.7(5)
C2 N2 C14 123.1(5)
C35 N24 C24 112.0(5)
C35 N24 C36 123.2(5)
C24 N24 C36 124.5(5)
N19 C30 N18 112.7(4)
N19 C30 H30A 109.0
N18 C30 H30A 109.0
N19 C30 H30B 109.0
N18 C30 H30B 109.0
H30A C30 H30B 107.8
C27 N16 C28 124.8(5)
C27 N16 C16 111.6(5)
C28 N16 C16 122.8(5)
O5 C9 N9 125.8(6)
O5 C9 N10 125.8(6)
N9 C9 N10 108.3(5)
C9 N10 C22 112.3(5)
C9 N10 C10 123.3(5)
C22 N10 C10 124.0(5)
C25 N13 C13 113.0(5)
C25 N13 C36 121.9(5)
C13 N13 C36 124.6(5)
N6 C6 N7 114.6(5)
N6 C6 H6A 108.6
N7 C6 H6A 108.6
N6 C6 H6B 108.6
N7 C6 H6B 108.6
H6A C6 H6B 107.6
N10 C22 N22 114.2(5)
N10 C22 C21 103.7(5)
N22 C22 C21 103.3(5)
N10 C22 H22 111.7
N22 C22 H22 111.7
C21 C22 H22 111.7
N24 C24 N12 114.5(5)
N24 C24 C23 104.0(5)
N12 C24 C23 102.5(5)
N24 C24 H24 111.7
N12 C24 H24 111.7
C23 C24 H24 111.7
N23 C34 N22 113.7(5)
N23 C34 H34A 108.8
N22 C34 H34A 108.8
N23 C34 H34B 108.8
N22 C34 H34B 108.8
H34A C34 H34B 107.7
O9 C29 N18 126.0(5)
O9 C29 N17 125.7(5)
N18 C29 N17 108.3(5)
N21 C21 N9 116.1(5)
N21 C21 C22 102.5(5)
N9 C21 C22 102.0(5)
N21 C21 H21 111.8
N9 C21 H21 111.8
C22 C21 H21 111.8
N7 C19 N19 115.4(5)
N7 C19 C20 103.5(4)
N19 C19 C20 102.5(4)
N7 C19 H19 111.6
N19 C19 H19 111.6
C20 C19 H19 111.6
C33 N22 C34 121.3(5)
C33 N22 C22 111.0(5)
C34 N22 C22 122.7(5)
N16 C28 N17 114.0(5)
N16 C28 H28A 108.8
N17 C28 H28A 108.8
N16 C28 H28B 108.8
N17 C28 H28B 108.8
H28A C28 H28B 107.7
C3 N4 C4 121.6(5)
C3 N4 C16 112.2(5)
C4 N4 C16 121.7(5)
O12 C35 N23 126.8(6)
O12 C35 N24 124.2(6)
N23 C35 N24 109.0(5)
N3 C15 N15 114.3(5)
N3 C15 C16 102.4(5)
N15 C15 C16 103.0(4)
N3 C15 H15 112.1
N15 C15 H15 112.1
C16 C15 H15 112.1
O8 C27 N15 124.9(5)
O8 C27 N16 125.7(5)
N15 C27 N16 109.4(5)
N11 C23 N23 113.1(5)
N11 C23 C24 103.8(5)
N23 C23 C24 102.7(5)
N11 C23 H23 112.2
N23 C23 H23 112.2
C24 C23 H23 112.2
C31 N19 C30 120.2(5)
C31 N19 C19 112.0(5)
C30 N19 C19 120.3(5)
O6 C11 N12 126.3(6)
O6 C11 N11 124.5(6)
N12 C11 N11 109.2(5)
O3 C5 N5 125.6(5)
O3 C5 N6 126.1(6)
N5 C5 N6 108.2(5)
O2X C4X O3X 127.2(7)
O2X C4X C3X 117.2(6)
O3X C4X C3X 115.5(6)
N24 C36 N13 114.7(5)
N24 C36 H36A 108.6
N13 C36 H36A 108.6
N24 C36 H36B 108.6
N13 C36 H36B 108.6
H36A C36 H36B 107.6
N18 C18 N6 115.7(4)
N18 C18 C17 103.1(4)
N6 C18 C17 103.7(4)
N18 C18 H18 111.3
N6 C18 H18 111.3
C17 C18 H18 111.3
O7 C25 N14 126.2(5)
O7 C25 N13 126.6(5)
N14 C25 N13 107.2(5)
O10 C31 N19 127.0(6)
O10 C31 N20 125.8(5)
N19 C31 N20 107.1(5)
N8 C8 N9 113.1(5)
N8 C8 H8A 109.0
N9 C8 H8A 109.0
N8 C8 H8B 109.0
N9 C8 H8B 109.0
H8A C8 H8B 107.8
N20 C32 N21 114.0(5)
N20 C32 H32A 108.7
N21 C32 H32A 108.7
N20 C32 H32B 108.7
N21 C32 H32B 108.7
H32A C32 H32B 107.6
N5 C17 N17 115.8(5)
N5 C17 C18 102.8(4)
N17 C17 C18 103.2(4)
N5 C17 H17 111.5
N17 C17 H17 111.5
C18 C17 H17 111.5
O2 C3 N3 127.0(6)
O2 C3 N4 125.6(6)
N3 C3 N4 107.4(5)
N2 C14 N14 114.8(5)
N2 C14 C13 102.8(4)
N14 C14 C13 102.8(5)
N2 C14 H14 111.9
N14 C14 H14 111.9
C13 C14 H14 111.9
N4 C4 N5 113.6(4)
N4 C4 H4A 108.8
N5 C4 H4A 108.8
N4 C4 H4B 108.8
N5 C4 H4B 108.8
H4A C4 H4B 107.7
N15 C26 N14 115.0(5)
N15 C26 H26A 108.5
N14 C26 H26A 108.5
N15 C26 H26B 108.5
N14 C26 H26B 108.5
H26A C26 H26B 107.5
C11 N11 C10 123.9(5)
C11 N11 C23 111.6(5)
C10 N11 C23 124.0(5)
O1 C1 N2 126.4(6)
O1 C1 N1 124.7(6)
N2 C1 N1 108.9(5)
C1X N1X H1X1 109.5
C1X N1X H1X2 109.5
H1X1 N1X H1X2 109.5
C1X N1X H1X3 109.5
H1X1 N1X H1X3 109.5
H1X2 N1X H1X3 109.5
O4 C7 N8 126.4(5)
O4 C7 N7 125.5(5)
N8 C7 N7 108.0(5)
O11 C33 N21 126.6(6)
O11 C33 N22 125.2(6)
N21 C33 N22 108.2(5)
N2X C3X C4X 108.9(5)
N2X C3X C5X 108.9(5)
C4X C3X C5X 111.0(6)
N2X C3X H3X 109.3
C4X C3X H3X 109.3
C5X C3X H3X 109.3
C2X N2X C3X 123.1(6)
C2X N2X H2X 118.4
C3X N2X H2X 118.4
N13 C13 N1 114.9(5)
N13 C13 C14 103.3(5)
N1 C13 C14 103.3(5)
N13 C13 H13 111.6
N1 C13 H13 111.6
C14 C13 H13 111.6
N1X C1X C2X 110.3(6)
N1X C1X H1X 109.6
C2X C1X H1X 109.6
N1X C1X H2X2 109.6
C2X C1X H2X2 109.6
H1X C1X H2X2 108.1
N1 C12 N12 114.8(5)
N1 C12 H12A 108.6
N12 C12 H12A 108.6
N1 C12 H12B 108.6
N12 C12 H12B 108.6
H12A C12 H12B 107.6
N3 C2 N2 113.1(4)
N3 C2 H2A 109.0
N2 C2 H2A 109.0
N3 C2 H2B 109.0
N2 C2 H2B 109.0
H2A C2 H2B 107.8
N20 C20 N8 116.1(5)
N20 C20 C19 103.3(5)
N8 C20 C19 102.4(4)
N20 C20 H20 111.4
N8 C20 H20 111.4
C19 C20 H20 111.4
N10 C10 N11 114.4(5)
N10 C10 H10A 108.7
N11 C10 H10A 108.7
N10 C10 H10B 108.7
N11 C10 H10B 108.7
H10A C10 H10B 107.6
C6X C5X C3X 115.1(5)
C6X C5X H5X1 108.5
C3X C5X H5X1 108.5
C6X C5X H5X2 108.5
C3X C5X H5X2 108.5
H5X1 C5X H5X2 107.5
C7X C6X C11X 119.7(9)
C7X C6X C5X 120.9(10)
C11X C6X C5X 119.4(8)
C6X C7X C8X 119.2(13)
C6X C7X H7X 120.4
C8X C7X H7X 120.4
C9X C8X C7X 119.7(12)
C9X C8X H8X 120.1
C7X C8X H8X 120.1
C8X C9X C10X 121.9(12)
C8X C9X H9X 119.0
C10X C9X H9X 119.0
C9X C10X C11X 117.7(14)
C9X C10X H10X 121.1
C11X C10X H10X 121.1
C6X C11X C10X 121.7(11)
C6X C11X H11X 119.2
C10X C11X H11X 119.2

loop_
_geom_bond_atom_site_label_1
_geom_bond_atom_site_label_2
_geom_bond_distance
O4 C7 1.223(7)
O8 C27 1.244(7)
O2 C3 1.222(7)
O3 C5 1.226(7)
O10 C31 1.218(7)
O7 C25 1.226(7)
O9 C29 1.219(7)
O6 C11 1.240(8)
N17 C29 1.387(7)
N17 C28 1.455(8)
N17 C17 1.472(7)
N14 C25 1.373(7)
N14 C26 1.454(7)
N14 C14 1.455(7)
N15 C27 1.355(7)
N15 C26 1.449(7)
N15 C15 1.454(7)
O11 C33 1.230(7)
N9 C9 1.359(8)
N9 C8 1.455(8)
N9 C21 1.460(7)
O1 C1 1.234(8)
N3 C3 1.359(8)
N3 C15 1.443(7)
N3 C2 1.451(7)
N8 C7 1.369(7)
N8 C8 1.441(7)
N8 C20 1.465(7)
N6 C5 1.381(7)
N6 C6 1.440(8)
N6 C18 1.458(7)
N5 C5 1.378(8)
N5 C17 1.442(7)
N5 C4 1.456(7)
C16 N4 1.454(7)
C16 N16 1.461(7)
C16 C15 1.550(8)
C16 H16 1.0000
N21 C33 1.361(8)
N21 C21 1.446(7)
N21 C32 1.458(8)
N7 C7 1.384(7)
N7 C19 1.443(7)
N7 C6 1.452(7)
N1 C1 1.369(8)
N1 C12 1.442(7)
N1 C13 1.453(8)
N20 C31 1.384(8)
N20 C20 1.426(8)
N20 C32 1.457(7)
C2X O1X 1.239(8)
C2X N2X 1.301(9)
C2X C1X 1.532(9)
N18 C29 1.368(7)
N18 C18 1.446(7)
N18 C30 1.456(7)
O3X C4X 1.265(8)
O2X C4X 1.251(9)
N12 C11 1.345(8)
N12 C12 1.462(7)
N12 C24 1.463(8)
N23 C35 1.364(8)
N23 C34 1.441(8)
N23 C23 1.467(7)
N2 C1 1.354(8)
N2 C2 1.451(7)
N2 C14 1.453(8)
N24 C35 1.375(8)
N24 C24 1.443(8)
N24 C36 1.450(8)
C30 N19 1.453(7)
C30 H30A 0.9900
C30 H30B 0.9900
N16 C27 1.363(7)
N16 C28 1.436(7)
C9 O5 1.231(8)
C9 N10 1.368(8)
N10 C22 1.439(8)
N10 C10 1.439(7)
O12 C35 1.235(8)
N13 C25 1.378(8)
N13 C13 1.449(7)
N13 C36 1.452(8)
C6 H6A 0.9900
C6 H6B 0.9900
C22 N22 1.465(8)
C22 C21 1.553(8)
C22 H22 1.0000
C24 C23 1.557(8)
C24 H24 1.0000
C34 N22 1.458(8)
C34 H34A 0.9900
C34 H34B 0.9900
C21 H21 1.0000
C19 N19 1.455(8)
C19 C20 1.565(8)
C19 H19 1.0000
N22 C33 1.379(8)
C28 H28A 0.9900
C28 H28B 0.9900
N4 C3 1.377(7)
N4 C4 1.447(7)
C15 H15 1.0000
C23 N11 1.451(8)
C23 H23 1.0000
N19 C31 1.377(7)
C11 N11 1.379(8)
C4X C3X 1.542(10)
C36 H36A 0.9900
C36 H36B 0.9900
C18 C17 1.557(8)
C18 H18 1.0000
C8 H8A 0.9900
C8 H8B 0.9900
C32 H32A 0.9900
C32 H32B 0.9900
C17 H17 1.0000
C14 C13 1.555(8)
C14 H14 1.0000
C4 H4A 0.9900
C4 H4B 0.9900
C26 H26A 0.9900
C26 H26B 0.9900
N11 C10 1.445(8)
N1X C1X 1.471(9)
N1X H1X1 0.9100
N1X H1X2 0.9100
N1X H1X3 0.9100
C3X N2X 1.452(8)
C3X C5X 1.546(9)
C3X H3X 1.0000
N2X H2X 0.8800
C13 H13 1.0000
C1X H1X 0.9900
C1X H2X2 0.9900
C12 H12A 0.9900
C12 H12B 0.9900
C2 H2A 0.9900
C2 H2B 0.9900
C20 H20 1.0000
C10 H10A 0.9900
C10 H10B 0.9900
C5X C6X 1.497(11)
C5X H5X1 0.9900
C5X H5X2 0.9900
C6X C7X 1.369(13)
C6X C11X 1.392(14)
C7X C8X 1.437(17)
C7X H7X 0.9500
C8X C9X 1.36(2)
C8X H8X 0.9500
C9X C10X 1.38(2)
C9X H9X 0.9500
C10X C11X 1.408(13)
C10X H10X 0.9500
C11X H11X 0.9500
